data_7044153
loop_
_publ_author_name
'SPECKLIN, David'
'Fliedel, Christophe'
'Hild, Fr\'ed\'eric'
'Mameri, Samir'
'Karmazin, Lydia'
'Bailly, Corinne'
'Dagorne, Samuel'

_publ_section_title
;
 Mononuclear Salen-gallium complexes for iso-selective ring-opening
 polymerization (ROP) of rac-lactide
;
_journal_name_full 'Dalton Trans.'
_journal_paper_doi 10.1039/C7DT02730C
_journal_year 2017
_chemical_formula_moiety '2(C37 H47 Ga N2 O3), C H2 Cl2'
_chemical_formula_sum 'C75 H96 Cl2 Ga2 N4 O6'
_chemical_formula_weight 1359.89
_chemical_name_systematic
;
 ?
;
_space_group_crystal_system triclinic
_space_group_IT_number 2
_space_group_name_Hall '-P 1'
_space_group_name_H-M_alt 'P -1'
_symmetry_space_group_name_Hall '-P 1'
_symmetry_space_group_name_H-M 'P -1'
_atom_sites_solution_hydrogens geom
_atom_sites_solution_primary direct
_atom_sites_solution_secondary difmap
_audit_creation_method SHELXL-2013
_audit_update_record
;
2017-09-06 deposited with the CCDC.
2017-09-08 downloaded from the CCDC.
;
_cell_angle_alpha 88.949(2)
_cell_angle_beta 85.029(2)
_cell_angle_gamma 65.474(2)
_cell_formula_units_Z 1
_cell_length_a 12.0300(9)
_cell_length_b 12.2963(9)
_cell_length_c 13.1541(10)
_cell_measurement_reflns_used 9395
_cell_measurement_temperature 173(2)
_cell_measurement_theta_max 27.94
_cell_measurement_theta_min 2.45
_cell_volume 1763.3(2)
_computing_cell_refinement 'Bruker SAINT'
_computing_data_collection 'Bruker APEX2'
_computing_data_reduction 'Bruker SAINT'
_computing_molecular_graphics 'Mercury (Macrae et al., 2008)'
_computing_publication_material 'SHELXL-2013 (Sheldrick, 2013)'
_computing_structure_refinement 'SHELXL-2013 (Sheldrick, 2013)'
_computing_structure_solution 'SHELXS-2013 (Sheldrick, 2013)'
_diffrn_ambient_temperature 173(2)
_diffrn_measured_fraction_theta_full 0.997
_diffrn_measured_fraction_theta_max 0.994
_diffrn_measurement_device_type 'Bruker APEX-II CCD'
_diffrn_measurement_method '\f and \w scans'
_diffrn_radiation_monochromator triumph
_diffrn_radiation_type MoK\a
_diffrn_radiation_wavelength 0.71073
_diffrn_reflns_av_R_equivalents 0.0251
_diffrn_reflns_av_unetI/netI 0.0347
_diffrn_reflns_Laue_measured_fraction_full 0.997
_diffrn_reflns_Laue_measured_fraction_max 0.994
_diffrn_reflns_limit_h_max 15
_diffrn_reflns_limit_h_min -15
_diffrn_reflns_limit_k_max 16
_diffrn_reflns_limit_k_min -16
_diffrn_reflns_limit_l_max 17
_diffrn_reflns_limit_l_min -17
_diffrn_reflns_number 22031
_diffrn_reflns_point_group_measured_fraction_full 0.997
_diffrn_reflns_point_group_measured_fraction_max 0.994
_diffrn_reflns_theta_full 25.242
_diffrn_reflns_theta_max 28.005
_diffrn_reflns_theta_min 1.821
_diffrn_source 'sealed tube'
_exptl_absorpt_coefficient_mu 0.893
_exptl_absorpt_correction_T_max 0.7456
_exptl_absorpt_correction_T_min 0.6545
_exptl_absorpt_correction_type multi-scan
_exptl_absorpt_process_details sadabs
_exptl_crystal_colour yellow
_exptl_crystal_density_diffrn 1.281
_exptl_crystal_description prism
_exptl_crystal_F_000 718
_exptl_crystal_size_max 0.400
_exptl_crystal_size_mid 0.180
_exptl_crystal_size_min 0.100
_refine_diff_density_max 1.070
_refine_diff_density_min -1.024
_refine_diff_density_rms 0.068
_refine_ls_extinction_method none
_refine_ls_goodness_of_fit_ref 1.028
_refine_ls_hydrogen_treatment constr
_refine_ls_matrix_type full
_refine_ls_number_parameters 414
_refine_ls_number_reflns 8467
_refine_ls_number_restraints 0
_refine_ls_restrained_S_all 1.028
_refine_ls_R_factor_all 0.0551
_refine_ls_R_factor_gt 0.0423
_refine_ls_shift/su_max 0.001
_refine_ls_shift/su_mean 0.000
_refine_ls_structure_factor_coef Fsqd
_refine_ls_weighting_details 'w=1/[\s^2^(Fo^2^)+(0.0551P)^2^+1.2736P] where P=(Fo^2^+2Fc^2^)/3'
_refine_ls_weighting_scheme calc
_refine_ls_wR_factor_gt 0.1040
_refine_ls_wR_factor_ref 0.1103
_reflns_Friedel_coverage 0.000
_reflns_number_gt 7061
_reflns_number_total 8467
_reflns_threshold_expression 'I > 2\s(I)'
_cod_data_source_file c7dt02730c2.cif
_cod_data_source_block sdcf170424
_cod_database_code 7044153
_shelx_space_group_comment
;
The symmetry employed for this shelxl refinement is uniquely defined
by the following loop, which should always be used as a source of
symmetry information in preference to the above space-group names.
They are only intended as comments.
;
_shelx_estimated_absorpt_t_min 0.716
_shelx_estimated_absorpt_t_max 0.916
_shelxl_version_number 2013-4

loop_
_space_group_symop_operation_xyz
'x, y, z'
'-x, -y, -z'

loop_
_atom_site_label
_atom_site_type_symbol
_atom_site_fract_x
_atom_site_fract_y
_atom_site_fract_z
_atom_site_U_iso_or_equiv
_atom_site_adp_type
_atom_site_occupancy
_atom_site_site_symmetry_order
_atom_site_calc_flag
_atom_site_refinement_flags_posn
_atom_site_refinement_flags_adp
_atom_site_refinement_flags_occupancy
C1 C 0.26001(18) 0.68819(18) 0.34836(16) 0.0235(4) Uani 1 1 d . . .
C2 C 0.22987(18) 0.77771(18) 0.27184(17) 0.0248(4) Uani 1 1 d . . .
C3 C 0.2587(2) 0.87437(19) 0.28531(18) 0.0294(5) Uani 1 1 d . . .
H3 H 0.2392 0.9336 0.2343 0.035 Uiso 1 1 calc R U .
C4 C 0.3147(2) 0.88996(19) 0.36920(19) 0.0301(5) Uani 1 1 d . . .
C5 C 0.3424(2) 0.80459(19) 0.44265(18) 0.0285(5) Uani 1 1 d . . .
H5 H 0.3806 0.8133 0.5004 0.034 Uiso 1 1 calc R U .
C6 C 0.31540(19) 0.70383(18) 0.43427(17) 0.0245(4) Uani 1 1 d . . .
C7 C 0.1681(2) 0.7658(2) 0.17804(17) 0.0291(5) Uani 1 1 d . . .
C8 C 0.0467(2) 0.7566(2) 0.21212(19) 0.0340(5) Uani 1 1 d . . .
H8A H 0.0638 0.6825 0.2496 0.051 Uiso 1 1 calc R U .
H8B H 0.0041 0.7562 0.1520 0.051 Uiso 1 1 calc R U .
H8C H -0.0052 0.8252 0.2565 0.051 Uiso 1 1 calc R U .
C9 C 0.2542(2) 0.6540(2) 0.1142(2) 0.0399(6) Uani 1 1 d . . .
H9A H 0.3288 0.6631 0.0888 0.060 Uiso 1 1 calc R U .
H9B H 0.2125 0.6446 0.0564 0.060 Uiso 1 1 calc R U .
H9C H 0.2760 0.5832 0.1569 0.060 Uiso 1 1 calc R U .
C10 C 0.1366(3) 0.8751(2) 0.1095(2) 0.0424(6) Uani 1 1 d . . .
H10A H 0.0821 0.9473 0.1488 0.064 Uiso 1 1 calc R U .
H10B H 0.0955 0.8652 0.0515 0.064 Uiso 1 1 calc R U .
H10C H 0.2121 0.8827 0.0843 0.064 Uiso 1 1 calc R U .
C11 C 0.3416(3) 0.9992(2) 0.3781(2) 0.0433(6) Uani 1 1 d . . .
H11A H 0.3784 0.9969 0.4422 0.065 Uiso 1 1 calc R U .
H11B H 0.2651 1.0716 0.3773 0.065 Uiso 1 1 calc R U .
H11C H 0.3988 0.9998 0.3205 0.065 Uiso 1 1 calc R U .
C12 C 0.34135(19) 0.62414(19) 0.51961(17) 0.0253(4) Uani 1 1 d . . .
H12 H 0.3759 0.6427 0.5754 0.030 Uiso 1 1 calc R U .
C13 C 0.11462(18) 0.34395(18) 0.34438(17) 0.0237(4) Uani 1 1 d . . .
C14 C 0.0862(2) 0.29358(19) 0.25825(17) 0.0272(4) Uani 1 1 d . . .
C15 C 0.0257(2) 0.2203(2) 0.27813(19) 0.0325(5) Uani 1 1 d . . .
H15 H 0.0068 0.1865 0.2213 0.039 Uiso 1 1 calc R U .
C16 C -0.0099(2) 0.1922(2) 0.3758(2) 0.0343(5) Uani 1 1 d . . .
C17 C 0.0188(2) 0.2401(2) 0.45766(19) 0.0310(5) Uani 1 1 d . . .
H17 H -0.0045 0.2231 0.5249 0.037 Uiso 1 1 calc R U .
C18 C 0.08251(18) 0.31441(19) 0.44374(17) 0.0246(4) Uani 1 1 d . . .
C19 C 0.1277(2) 0.3162(2) 0.14922(18) 0.0324(5) Uani 1 1 d . . .
C20 C 0.2680(2) 0.2692(3) 0.1352(2) 0.0446(6) Uani 1 1 d . . .
H20A H 0.2949 0.3141 0.1806 0.067 Uiso 1 1 calc R U .
H20B H 0.2936 0.2792 0.0642 0.067 Uiso 1 1 calc R U .
H20C H 0.3049 0.1842 0.1520 0.067 Uiso 1 1 calc R U .
C21 C 0.0722(3) 0.4502(2) 0.1261(2) 0.0454(6) Uani 1 1 d . . .
H21A H -0.0173 0.4802 0.1290 0.068 Uiso 1 1 calc R U .
H21B H 0.1039 0.4626 0.0578 0.068 Uiso 1 1 calc R U .
H21C H 0.0944 0.4934 0.1768 0.068 Uiso 1 1 calc R U .
C22 C 0.0889(4) 0.2528(3) 0.0685(2) 0.0599(9) Uani 1 1 d . . .
H22A H 0.1262 0.1663 0.0792 0.090 Uiso 1 1 calc R U .
H22B H 0.1165 0.2698 0.0002 0.090 Uiso 1 1 calc R U .
H22C H -0.0006 0.2819 0.0747 0.090 Uiso 1 1 calc R U .
C23 C -0.0723(3) 0.1076(3) 0.3875(2) 0.0480(7) Uani 1 1 d . . .
H23A H -0.0951 0.1011 0.4600 0.072 Uiso 1 1 calc R U .
H23B H -0.0160 0.0286 0.3597 0.072 Uiso 1 1 calc R U .
H23C H -0.1462 0.1384 0.3504 0.072 Uiso 1 1 calc R U .
C24 C 0.11752(19) 0.35178(19) 0.53462(17) 0.0255(4) Uani 1 1 d . . .
H24 H 0.0842 0.3356 0.5982 0.031 Uiso 1 1 calc R U .
C25 C 0.34192(19) 0.45229(18) 0.61331(16) 0.0237(4) Uani 1 1 d . . .
H25 H 0.4083 0.3729 0.5910 0.028 Uiso 1 1 calc R U .
C26 C 0.3804(2) 0.4919(2) 0.70784(18) 0.0321(5) Uani 1 1 d . . .
H26A H 0.3155 0.5690 0.7343 0.038 Uiso 1 1 calc R U .
H26B H 0.4566 0.5032 0.6905 0.038 Uiso 1 1 calc R U .
C27 C 0.4018(2) 0.3965(3) 0.7888(2) 0.0405(6) Uani 1 1 d . . .
H27A H 0.4242 0.4228 0.8515 0.049 Uiso 1 1 calc R U .
H27B H 0.4708 0.3212 0.7637 0.049 Uiso 1 1 calc R U .
C28 C 0.2871(3) 0.3737(3) 0.8137(2) 0.0465(7) Uani 1 1 d . . .
H28A H 0.2211 0.4465 0.8463 0.056 Uiso 1 1 calc R U .
H28B H 0.3052 0.3082 0.8632 0.056 Uiso 1 1 calc R U .
C29 C 0.2419(2) 0.3403(2) 0.71915(19) 0.0370(6) Uani 1 1 d . . .
H29A H 0.3026 0.2616 0.6918 0.044 Uiso 1 1 calc R U .
H29B H 0.1636 0.3335 0.7382 0.044 Uiso 1 1 calc R U .
C30 C 0.22271(19) 0.43390(19) 0.63705(16) 0.0244(4) Uani 1 1 d . . .
H30 H 0.1563 0.5112 0.6640 0.029 Uiso 1 1 calc R U .
C31 C 0.4443(2) 0.2258(2) 0.36278(18) 0.0323(5) Uani 1 1 d . . .
H31A H 0.3727 0.2223 0.3335 0.039 Uiso 1 1 calc R U .
H31B H 0.4546 0.1839 0.4287 0.039 Uiso 1 1 calc R U .
C32 C 0.5586(2) 0.1630(2) 0.29036(18) 0.0310(5) Uani 1 1 d . . .
C33 C 0.5935(3) 0.2274(2) 0.2169(2) 0.0411(6) Uani 1 1 d . . .
H33 H 0.5452 0.3106 0.2111 0.049 Uiso 1 1 calc R U .
C34 C 0.6986(3) 0.1708(3) 0.1518(2) 0.0518(7) Uani 1 1 d . . .
H34 H 0.7237 0.2166 0.1037 0.062 Uiso 1 1 calc R U .
C35 C 0.7663(3) 0.0509(3) 0.1556(2) 0.0521(7) Uani 1 1 d . . .
H35 H 0.8364 0.0124 0.1088 0.062 Uiso 1 1 calc R U .
C36 C 0.7317(3) -0.0143(3) 0.2288(3) 0.0545(8) Uani 1 1 d . . .
H36 H 0.7787 -0.0981 0.2321 0.065 Uiso 1 1 calc R U .
C37 C 0.6315(2) 0.0399(2) 0.2957(2) 0.0435(6) Uani 1 1 d . . .
H37 H 0.6106 -0.0058 0.3466 0.052 Uiso 1 1 calc R U .
C38 C 0.5449(5) 0.0024(8) 0.0366(7) 0.093(4) Uani 0.5 1 d . . P
H38A H 0.6327 -0.0522 0.0369 0.112 Uiso 0.5 1 calc R U P
H38B H 0.5275 0.0625 0.0917 0.112 Uiso 0.5 1 calc R U P
N1 N 0.18977(15) 0.40512(15) 0.53782(13) 0.0222(3) Uani 1 1 d . . .
N2 N 0.32067(16) 0.52965(15) 0.52481(13) 0.0229(4) Uani 1 1 d . . .
O1 O 0.23238(15) 0.59576(13) 0.33679(12) 0.0292(3) Uani 1 1 d . . .
O2 O 0.16805(14) 0.41813(14) 0.32904(11) 0.0277(3) Uani 1 1 d . . .
O3 O 0.42343(13) 0.34057(15) 0.37889(13) 0.0326(4) Uani 1 1 d . . .
Ga1 Ga 0.26700(2) 0.45729(2) 0.41254(2) 0.02100(8) Uani 1 1 d . . .
Cl1 Cl 0.53143(15) 0.07682(12) -0.07353(13) 0.1188(5) Uani 1 1 d . . .

loop_
_atom_site_aniso_label
_atom_site_aniso_U_11
_atom_site_aniso_U_22
_atom_site_aniso_U_33
_atom_site_aniso_U_23
_atom_site_aniso_U_13
_atom_site_aniso_U_12
C1 0.0219(9) 0.0225(9) 0.0275(11) 0.0010(8) -0.0017(8) -0.0106(8)
C2 0.0211(9) 0.0248(10) 0.0276(11) 0.0026(8) -0.0013(8) -0.0089(8)
C3 0.0269(10) 0.0263(10) 0.0359(13) 0.0079(9) -0.0026(9) -0.0123(9)
C4 0.0259(10) 0.0251(10) 0.0433(14) 0.0026(9) -0.0028(9) -0.0147(9)
C5 0.0260(10) 0.0284(11) 0.0356(13) -0.0002(9) -0.0060(9) -0.0150(9)
C6 0.0241(10) 0.0227(9) 0.0292(11) 0.0016(8) -0.0034(8) -0.0119(8)
C7 0.0303(11) 0.0312(11) 0.0271(11) 0.0062(9) -0.0046(9) -0.0138(9)
C8 0.0296(11) 0.0428(13) 0.0331(13) 0.0050(10) -0.0089(9) -0.0176(10)
C9 0.0429(14) 0.0436(14) 0.0307(13) -0.0032(11) 0.0006(10) -0.0159(12)
C10 0.0513(15) 0.0462(15) 0.0359(14) 0.0159(11) -0.0133(12) -0.0251(13)
C11 0.0471(15) 0.0321(12) 0.0619(18) 0.0074(12) -0.0133(13) -0.0261(12)
C12 0.0239(10) 0.0266(10) 0.0276(11) -0.0014(8) -0.0058(8) -0.0120(8)
C13 0.0194(9) 0.0233(10) 0.0281(11) -0.0015(8) -0.0023(8) -0.0083(8)
C14 0.0258(10) 0.0283(10) 0.0279(11) -0.0047(9) -0.0038(8) -0.0111(9)
C15 0.0311(11) 0.0351(12) 0.0356(13) -0.0101(10) -0.0035(9) -0.0173(10)
C16 0.0287(11) 0.0358(12) 0.0439(14) -0.0106(10) 0.0045(10) -0.0201(10)
C17 0.0295(11) 0.0362(12) 0.0321(12) -0.0044(9) 0.0055(9) -0.0196(10)
C18 0.0208(9) 0.0267(10) 0.0279(11) -0.0034(8) 0.0005(8) -0.0118(8)
C19 0.0377(12) 0.0389(12) 0.0245(12) -0.0031(9) -0.0068(9) -0.0191(10)
C20 0.0393(14) 0.0582(17) 0.0275(13) -0.0008(12) 0.0026(10) -0.0125(12)
C21 0.0507(16) 0.0466(15) 0.0370(15) 0.0091(12) -0.0170(12) -0.0161(13)
C22 0.088(2) 0.085(2) 0.0303(15) -0.0083(15) -0.0092(15) -0.058(2)
C23 0.0503(16) 0.0567(17) 0.0543(18) -0.0150(14) 0.0079(13) -0.0410(14)
C24 0.0249(10) 0.0284(10) 0.0229(11) -0.0012(8) 0.0019(8) -0.0116(8)
C25 0.0225(9) 0.0249(10) 0.0237(10) 0.0013(8) -0.0046(8) -0.0094(8)
C26 0.0329(12) 0.0400(12) 0.0282(12) 0.0016(10) -0.0102(9) -0.0186(10)
C27 0.0388(13) 0.0584(16) 0.0292(13) 0.0104(11) -0.0140(10) -0.0232(12)
C28 0.0483(15) 0.0720(19) 0.0285(13) 0.0149(13) -0.0100(11) -0.0335(15)
C29 0.0400(13) 0.0509(15) 0.0294(13) 0.0117(11) -0.0077(10) -0.0277(12)
C30 0.0232(10) 0.0298(10) 0.0211(10) -0.0015(8) -0.0019(8) -0.0116(8)
C31 0.0266(11) 0.0430(13) 0.0297(12) -0.0004(10) -0.0047(9) -0.0165(10)
C32 0.0277(11) 0.0315(11) 0.0342(13) -0.0035(9) -0.0069(9) -0.0118(9)
C33 0.0476(15) 0.0336(13) 0.0391(14) -0.0020(11) 0.0001(11) -0.0147(11)
C34 0.0567(18) 0.0564(18) 0.0393(16) -0.0033(13) 0.0136(13) -0.0239(15)
C35 0.0386(14) 0.0575(18) 0.0529(18) -0.0138(14) 0.0087(12) -0.0147(13)
C36 0.0348(14) 0.0330(13) 0.085(2) -0.0061(14) -0.0038(14) -0.0038(11)
C37 0.0373(13) 0.0343(13) 0.0604(18) 0.0012(12) -0.0025(12) -0.0165(11)
C38 0.027(3) 0.107(6) 0.115(7) -0.087(5) -0.030(3) 0.012(3)
N1 0.0215(8) 0.0241(8) 0.0210(9) -0.0012(7) -0.0025(6) -0.0092(7)
N2 0.0247(8) 0.0243(8) 0.0213(9) 0.0021(7) -0.0042(7) -0.0113(7)
O1 0.0419(9) 0.0259(7) 0.0276(8) 0.0053(6) -0.0128(7) -0.0200(7)
O2 0.0364(8) 0.0321(8) 0.0239(8) 0.0040(6) -0.0085(6) -0.0224(7)
O3 0.0198(7) 0.0397(9) 0.0400(10) 0.0025(7) -0.0015(6) -0.0142(7)
Ga1 0.02339(12) 0.02066(12) 0.02103(13) -0.00040(8) -0.00223(8) -0.01112(9)
Cl1 0.1180(11) 0.0887(9) 0.1282(12) -0.0028(8) 0.0354(9) -0.0301(8)

loop_
_atom_type_symbol
_atom_type_description
_atom_type_scat_dispersion_real
_atom_type_scat_dispersion_imag
_atom_type_scat_source
C C 0.0033 0.0016 'International Tables Vol C Tables 4.2.6.8 and 6.1.1.4'
H H 0.0000 0.0000 'International Tables Vol C Tables 4.2.6.8 and 6.1.1.4'
N N 0.0061 0.0033 'International Tables Vol C Tables 4.2.6.8 and 6.1.1.4'
O O 0.0106 0.0060 'International Tables Vol C Tables 4.2.6.8 and 6.1.1.4'
Ga Ga 0.2307 1.6083 'International Tables Vol C Tables 4.2.6.8 and 6.1.1.4'
Cl Cl 0.1484 0.1585 'International Tables Vol C Tables 4.2.6.8 and 6.1.1.4'

loop_
_geom_angle_atom_site_label_1
_geom_angle_atom_site_label_2
_geom_angle_atom_site_label_3
_geom_angle
_geom_angle_site_symmetry_1
O1 C1 C6 122.91(19) .
O1 C1 C2 118.58(19) .
C6 C1 C2 118.49(19) .
C3 C2 C1 117.9(2) .
C3 C2 C7 121.59(19) .
C1 C2 C7 120.49(19) .
C2 C3 C4 124.0(2) .
C2 C3 H3 118.0 .
C4 C3 H3 118.0 .
C5 C4 C3 117.9(2) .
C5 C4 C11 121.7(2) .
C3 C4 C11 120.4(2) .
C4 C5 C6 121.3(2) .
C4 C5 H5 119.4 .
C6 C5 H5 119.4 .
C5 C6 C1 120.4(2) .
C5 C6 C12 116.24(19) .
C1 C6 C12 123.28(19) .
C2 C7 C10 111.84(19) .
C2 C7 C8 109.85(18) .
C10 C7 C8 106.9(2) .
C2 C7 C9 109.93(19) .
C10 C7 C9 108.2(2) .
C8 C7 C9 110.0(2) .
C7 C8 H8A 109.5 .
C7 C8 H8B 109.5 .
H8A C8 H8B 109.5 .
C7 C8 H8C 109.5 .
H8A C8 H8C 109.5 .
H8B C8 H8C 109.5 .
C7 C9 H9A 109.5 .
C7 C9 H9B 109.5 .
H9A C9 H9B 109.5 .
C7 C9 H9C 109.5 .
H9A C9 H9C 109.5 .
H9B C9 H9C 109.5 .
C7 C10 H10A 109.5 .
C7 C10 H10B 109.5 .
H10A C10 H10B 109.5 .
C7 C10 H10C 109.5 .
H10A C10 H10C 109.5 .
H10B C10 H10C 109.5 .
C4 C11 H11A 109.5 .
C4 C11 H11B 109.5 .
H11A C11 H11B 109.5 .
C4 C11 H11C 109.5 .
H11A C11 H11C 109.5 .
H11B C11 H11C 109.5 .
N2 C12 C6 124.1(2) .
N2 C12 H12 117.9 .
C6 C12 H12 117.9 .
O2 C13 C18 121.78(19) .
O2 C13 C14 119.26(19) .
C18 C13 C14 118.95(19) .
C15 C14 C13 117.2(2) .
C15 C14 C19 122.2(2) .
C13 C14 C19 120.54(19) .
C14 C15 C16 124.9(2) .
C14 C15 H15 117.5 .
C16 C15 H15 117.5 .
C17 C16 C15 117.4(2) .
C17 C16 C23 122.7(2) .
C15 C16 C23 119.9(2) .
C16 C17 C18 121.2(2) .
C16 C17 H17 119.4 .
C18 C17 H17 119.4 .
C13 C18 C17 120.4(2) .
C13 C18 C24 122.79(19) .
C17 C18 C24 116.8(2) .
C20 C19 C21 108.4(2) .
C20 C19 C14 110.28(19) .
C21 C19 C14 111.1(2) .
C20 C19 C22 107.5(2) .
C21 C19 C22 107.4(2) .
C14 C19 C22 112.0(2) .
C19 C20 H20A 109.5 .
C19 C20 H20B 109.5 .
H20A C20 H20B 109.5 .
C19 C20 H20C 109.5 .
H20A C20 H20C 109.5 .
H20B C20 H20C 109.5 .
C19 C21 H21A 109.5 .
C19 C21 H21B 109.5 .
H21A C21 H21B 109.5 .
C19 C21 H21C 109.5 .
H21A C21 H21C 109.5 .
H21B C21 H21C 109.5 .
C19 C22 H22A 109.5 .
C19 C22 H22B 109.5 .
H22A C22 H22B 109.5 .
C19 C22 H22C 109.5 .
H22A C22 H22C 109.5 .
H22B C22 H22C 109.5 .
C16 C23 H23A 109.5 .
C16 C23 H23B 109.5 .
H23A C23 H23B 109.5 .
C16 C23 H23C 109.5 .
H23A C23 H23C 109.5 .
H23B C23 H23C 109.5 .
N1 C24 C18 126.3(2) .
N1 C24 H24 116.8 .
C18 C24 H24 116.8 .
N2 C25 C26 117.79(18) .
N2 C25 C30 105.55(16) .
C26 C25 C30 111.55(18) .
N2 C25 H25 107.1 .
C26 C25 H25 107.1 .
C30 C25 H25 107.1 .
C25 C26 C27 108.92(19) .
C25 C26 H26A 109.9 .
C27 C26 H26A 109.9 .
C25 C26 H26B 109.9 .
C27 C26 H26B 109.9 .
H26A C26 H26B 108.3 .
C26 C27 C28 111.0(2) .
C26 C27 H27A 109.4 .
C28 C27 H27A 109.4 .
C26 C27 H27B 109.4 .
C28 C27 H27B 109.4 .
H27A C27 H27B 108.0 .
C27 C28 C29 112.5(2) .
C27 C28 H28A 109.1 .
C29 C28 H28A 109.1 .
C27 C28 H28B 109.1 .
C29 C28 H28B 109.1 .
H28A C28 H28B 107.8 .
C30 C29 C28 111.0(2) .
C30 C29 H29A 109.4 .
C28 C29 H29A 109.4 .
C30 C29 H29B 109.4 .
C28 C29 H29B 109.4 .
H29A C29 H29B 108.0 .
N1 C30 C29 115.68(18) .
N1 C30 C25 106.24(16) .
C29 C30 C25 109.61(17) .
N1 C30 H30 108.4 .
C29 C30 H30 108.4 .
C25 C30 H30 108.4 .
O3 C31 C32 110.95(19) .
O3 C31 H31A 109.4 .
C32 C31 H31A 109.4 .
O3 C31 H31B 109.4 .
C32 C31 H31B 109.4 .
H31A C31 H31B 108.0 .
C33 C32 C37 118.1(2) .
C33 C32 C31 120.1(2) .
C37 C32 C31 121.8(2) .
C32 C33 C34 120.3(3) .
C32 C33 H33 119.9 .
C34 C33 H33 119.9 .
C35 C34 C33 121.0(3) .
C35 C34 H34 119.5 .
C33 C34 H34 119.5 .
C34 C35 C36 119.0(3) .
C34 C35 H35 120.5 .
C36 C35 H35 120.5 .
C37 C36 C35 120.9(3) .
C37 C36 H36 119.6 .
C35 C36 H36 119.6 .
C36 C37 C32 120.6(3) .
C36 C37 H37 119.7 .
C32 C37 H37 119.7 .
Cl1 C38 Cl1 125.2(3) 2_655
Cl1 C38 H38A 106.0 2_655
Cl1 C38 H38A 106.0 .
Cl1 C38 H38B 106.0 2_655
Cl1 C38 H38B 106.0 .
H38A C38 H38B 106.3 .
C24 N1 C30 120.79(18) .
C24 N1 Ga1 124.70(15) .
C30 N1 Ga1 114.51(13) .
C12 N2 C25 123.89(18) .
C12 N2 Ga1 126.82(15) .
C25 N2 Ga1 109.16(13) .
C1 O1 Ga1 131.33(14) .
C13 O2 Ga1 130.41(14) .
C31 O3 Ga1 121.77(14) .
O3 Ga1 O1 112.83(7) .
O3 Ga1 O2 103.71(7) .
O1 Ga1 O2 87.90(7) .
O3 Ga1 N2 93.61(7) .
O1 Ga1 N2 90.03(7) .
O2 Ga1 N2 161.96(7) .
O3 Ga1 N1 109.08(7) .
O1 Ga1 N1 137.37(7) .
O2 Ga1 N1 89.64(7) .
N2 Ga1 N1 79.81(7) .
C38 Cl1 C38 54.8(3) 2_655

loop_
_geom_bond_atom_site_label_1
_geom_bond_atom_site_label_2
_geom_bond_distance
_geom_bond_site_symmetry_2
C1 O1 1.324(2) .
C1 C6 1.415(3) .
C1 C2 1.431(3) .
C2 C3 1.387(3) .
C2 C7 1.534(3) .
C3 C4 1.397(3) .
C3 H3 0.9500 .
C4 C5 1.369(3) .
C4 C11 1.516(3) .
C5 C6 1.414(3) .
C5 H5 0.9500 .
C6 C12 1.444(3) .
C7 C10 1.536(3) .
C7 C8 1.540(3) .
C7 C9 1.541(3) .
C8 H8A 0.9800 .
C8 H8B 0.9800 .
C8 H8C 0.9800 .
C9 H9A 0.9800 .
C9 H9B 0.9800 .
C9 H9C 0.9800 .
C10 H10A 0.9800 .
C10 H10B 0.9800 .
C10 H10C 0.9800 .
C11 H11A 0.9800 .
C11 H11B 0.9800 .
C11 H11C 0.9800 .
C12 N2 1.285(3) .
C12 H12 0.9500 .
C13 O2 1.320(3) .
C13 C18 1.415(3) .
C13 C14 1.433(3) .
C14 C15 1.383(3) .
C14 C19 1.536(3) .
C15 C16 1.402(4) .
C15 H15 0.9500 .
C16 C17 1.371(3) .
C16 C23 1.514(3) .
C17 C18 1.418(3) .
C17 H17 0.9500 .
C18 C24 1.444(3) .
C19 C20 1.535(4) .
C19 C21 1.536(4) .
C19 C22 1.540(3) .
C20 H20A 0.9800 .
C20 H20B 0.9800 .
C20 H20C 0.9800 .
C21 H21A 0.9800 .
C21 H21B 0.9800 .
C21 H21C 0.9800 .
C22 H22A 0.9800 .
C22 H22B 0.9800 .
C22 H22C 0.9800 .
C23 H23A 0.9800 .
C23 H23B 0.9800 .
C23 H23C 0.9800 .
C24 N1 1.292(3) .
C24 H24 0.9500 .
C25 N2 1.461(3) .
C25 C26 1.519(3) .
C25 C30 1.547(3) .
C25 H25 1.0000 .
C26 C27 1.525(3) .
C26 H26A 0.9900 .
C26 H26B 0.9900 .
C27 C28 1.526(4) .
C27 H27A 0.9900 .
C27 H27B 0.9900 .
C28 C29 1.527(4) .
C28 H28A 0.9900 .
C28 H28B 0.9900 .
C29 C30 1.523(3) .
C29 H29A 0.9900 .
C29 H29B 0.9900 .
C30 N1 1.486(3) .
C30 H30 1.0000 .
C31 O3 1.345(3) .
C31 C32 1.521(3) .
C31 H31A 0.9900 .
C31 H31B 0.9900 .
C32 C33 1.383(4) .
C32 C37 1.403(3) .
C33 C34 1.386(4) .
C33 H33 0.9500 .
C34 C35 1.359(4) .
C34 H34 0.9500 .
C35 C36 1.387(4) .
C35 H35 0.9500 .
C36 C37 1.357(4) .
C36 H36 0.9500 .
C37 H37 0.9500 .
C38 Cl1 1.636(10) 2_655
C38 Cl1 1.683(11) .
C38 H38A 0.9900 .
C38 H38B 0.9900 .
N1 Ga1 2.0447(18) .
N2 Ga1 2.0198(18) .
O1 Ga1 1.8672(15) .
O2 Ga1 1.8914(15) .
O3 Ga1 1.8530(16) .
Cl1 C38 1.636(10) 2_655

loop_
_geom_torsion_atom_site_label_1
_geom_torsion_atom_site_label_2
_geom_torsion_atom_site_label_3
_geom_torsion_atom_site_label_4
_geom_torsion
_geom_torsion_site_symmetry_1
_geom_torsion_site_symmetry_4
O1 C1 C2 C3 179.62(19) . .
C6 C1 C2 C3 1.1(3) . .
O1 C1 C2 C7 -0.6(3) . .
C6 C1 C2 C7 -179.15(19) . .
C1 C2 C3 C4 -0.4(3) . .
C7 C2 C3 C4 179.9(2) . .
C2 C3 C4 C5 -0.2(3) . .
C2 C3 C4 C11 -179.4(2) . .
C3 C4 C5 C6 -0.1(3) . .
C11 C4 C5 C6 179.2(2) . .
C4 C5 C6 C1 0.8(3) . .
C4 C5 C6 C12 -176.0(2) . .
O1 C1 C6 C5 -179.8(2) . .
C2 C1 C6 C5 -1.3(3) . .
O1 C1 C6 C12 -3.2(3) . .
C2 C1 C6 C12 175.2(2) . .
C3 C2 C7 C10 -3.9(3) . .
C1 C2 C7 C10 176.3(2) . .
C3 C2 C7 C8 -122.5(2) . .
C1 C2 C7 C8 57.8(3) . .
C3 C2 C7 C9 116.3(2) . .
C1 C2 C7 C9 -63.4(3) . .
C5 C6 C12 N2 179.0(2) . .
C1 C6 C12 N2 2.3(3) . .
O2 C13 C14 C15 -177.38(19) . .
C18 C13 C14 C15 1.5(3) . .
O2 C13 C14 C19 5.5(3) . .
C18 C13 C14 C19 -175.6(2) . .
C13 C14 C15 C16 0.2(3) . .
C19 C14 C15 C16 177.2(2) . .
C14 C15 C16 C17 -0.8(4) . .
C14 C15 C16 C23 -178.1(2) . .
C15 C16 C17 C18 -0.3(3) . .
C23 C16 C17 C18 176.9(2) . .
O2 C13 C18 C17 176.27(19) . .
C14 C13 C18 C17 -2.6(3) . .
O2 C13 C18 C24 -7.1(3) . .
C14 C13 C18 C24 174.07(19) . .
C16 C17 C18 C13 2.0(3) . .
C16 C17 C18 C24 -174.8(2) . .
C15 C14 C19 C20 -117.2(2) . .
C13 C14 C19 C20 59.7(3) . .
C15 C14 C19 C21 122.5(2) . .
C13 C14 C19 C21 -60.5(3) . .
C15 C14 C19 C22 2.4(3) . .
C13 C14 C19 C22 179.3(2) . .
C13 C18 C24 N1 -6.9(3) . .
C17 C18 C24 N1 169.9(2) . .
N2 C25 C26 C27 -178.02(19) . .
C30 C25 C26 C27 59.7(2) . .
C25 C26 C27 C28 -57.3(3) . .
C26 C27 C28 C29 55.5(3) . .
C27 C28 C29 C30 -54.1(3) . .
C28 C29 C30 N1 174.56(19) . .
C28 C29 C30 C25 54.5(3) . .
N2 C25 C30 N1 46.5(2) . .
C26 C25 C30 N1 175.60(17) . .
N2 C25 C30 C29 172.18(18) . .
C26 C25 C30 C29 -58.8(2) . .
O3 C31 C32 C33 -29.3(3) . .
O3 C31 C32 C37 150.5(2) . .
C37 C32 C33 C34 -0.8(4) . .
C31 C32 C33 C34 179.0(3) . .
C32 C33 C34 C35 2.9(5) . .
C33 C34 C35 C36 -2.6(5) . .
C34 C35 C36 C37 0.2(5) . .
C35 C36 C37 C32 1.9(5) . .
C33 C32 C37 C36 -1.6(4) . .
C31 C32 C37 C36 178.6(3) . .
C18 C24 N1 C30 -177.23(19) . .
C18 C24 N1 Ga1 3.0(3) . .
C29 C30 N1 C24 37.8(3) . .
C25 C30 N1 C24 159.68(18) . .
C29 C30 N1 Ga1 -142.43(16) . .
C25 C30 N1 Ga1 -20.56(19) . .
C6 C12 N2 C25 -177.11(19) . .
C6 C12 N2 Ga1 7.6(3) . .
C26 C25 N2 C12 5.4(3) . .
C30 C25 N2 C12 130.7(2) . .
C26 C25 N2 Ga1 -178.63(15) . .
C30 C25 N2 Ga1 -53.34(17) . .
C6 C1 O1 Ga1 -7.0(3) . .
C2 C1 O1 Ga1 174.50(15) . .
C18 C13 O2 Ga1 25.7(3) . .
C14 C13 O2 Ga1 -155.44(15) . .
C32 C31 O3 Ga1 152.67(15) . .
C31 O3 Ga1 O1 -133.62(17) . .
C31 O3 Ga1 O2 -40.08(18) . .
C31 O3 Ga1 N2 134.82(17) . .
C31 O3 Ga1 N1 54.37(18) . .
C1 O1 Ga1 O3 -81.7(2) . .
C1 O1 Ga1 O2 174.27(19) . .
C1 O1 Ga1 N2 12.20(19) . .
C1 O1 Ga1 N1 87.1(2) . .
C13 O2 Ga1 O3 86.32(18) . .
C13 O2 Ga1 O1 -160.68(18) . .
C13 O2 Ga1 N2 -77.0(3) . .
C13 O2 Ga1 N1 -23.25(18) . .
Cl1 C38 Cl1 C38 0.002(0) 2_655 2_655
